data_8103330
loop_
_publ_author_name
'Bo Xiao'

_publ_section_title
;
 Crystal structure of
 triaqua(4-hydroxyphthalato-kO)(1,10-phenanthroline-k2N,N')]nickel(II)
 hydrate, Ni(H2O)3(C8H4O5)(C12H8N2) &#x00B7; H2O
;
_journal_issue 2
_journal_name_full 'Zeitschrift f\"ur Kristallographie - New Crystal Structures'
_journal_page_first 115
_journal_volume 227
_journal_year 2012
_chemical_formula_sum 'C20 H20 N2 Ni O9'
_chemical_formula_weight 491.09
_space_group_IT_number 14
_symmetry_cell_setting monoclinic
_symmetry_space_group_name_Hall '-P 2yn'
_symmetry_space_group_name_H-M 'P 1 21/n 1'
_atom_sites_solution_hydrogens geom
_atom_sites_solution_primary direct
_atom_sites_solution_secondary difmap
_audit_creation_method SHELXL-97
_audit_update_record
;
2011-09-04 # Formatted by publCIF
;
_cell_angle_alpha 90.00
_cell_angle_beta 92.020(3)
_cell_angle_gamma 90.00
_cell_formula_units_Z 4
_cell_length_a 7.5426(2)
_cell_length_b 13.3693(4)
_cell_length_c 20.7286(7)
_cell_measurement_reflns_used 5998
_cell_measurement_temperature 296(2)
_cell_measurement_theta_max 26.3133
_cell_measurement_theta_min 3.0412
_cell_volume 2088.96(11)
_computing_cell_refinement
;
CrysAlisPro, Oxford Diffraction Ltd.,
Version 1.171.34.40 (release 27-08-2010 CrysAlis171 .NET)
(compiled Aug 27 2010,11:50:40)
;
_computing_data_collection
;
CrysAlisPro, Oxford Diffraction Ltd.,
Version 1.171.34.40 (release 27-08-2010 CrysAlis171 .NET)
(compiled Aug 27 2010,11:50:40)
;
_computing_data_reduction
;
CrysAlisPro, Oxford Diffraction Ltd.,
Version 1.171.34.40 (release 27-08-2010 CrysAlis171 .NET)
(compiled Aug 27 2010,11:50:40)
;
_computing_molecular_graphics 'Bruker SHELXTL'
_computing_publication_material 'Bruker SHELXTL'
_computing_structure_refinement 'SHELXL-97 (Sheldrick, 1997)'
_computing_structure_solution 'SHELXS-97 (Sheldrick, 1990)'
_diffrn_ambient_temperature 296(2)
_diffrn_measured_fraction_theta_full 0.999
_diffrn_measured_fraction_theta_max 0.999
_diffrn_measurement_device_type 'multiwire proportional'
_diffrn_measurement_method 'phi and omega scans'
_diffrn_radiation_monochromator graphite
_diffrn_radiation_source 'fine-focus sealed tube'
_diffrn_radiation_type MoK\a
_diffrn_radiation_wavelength 0.71073
_diffrn_reflns_av_R_equivalents 0.0308
_diffrn_reflns_av_sigmaI/netI 0.0319
_diffrn_reflns_limit_h_max 8
_diffrn_reflns_limit_h_min -9
_diffrn_reflns_limit_k_max 16
_diffrn_reflns_limit_k_min -16
_diffrn_reflns_limit_l_max 25
_diffrn_reflns_limit_l_min -24
_diffrn_reflns_number 13885
_diffrn_reflns_theta_full 25.50
_diffrn_reflns_theta_max 25.50
_diffrn_reflns_theta_min 3.05
_diffrn_standards_decay_% 0
_diffrn_standards_interval_count 0
_diffrn_standards_interval_time 0
_diffrn_standards_number 0
_exptl_absorpt_coefficient_mu 0.985
_exptl_absorpt_correction_T_max 0.8663
_exptl_absorpt_correction_T_min 0.7434
_exptl_absorpt_correction_type multi-scan
_exptl_absorpt_process_details sadabs
_exptl_crystal_colour green
_exptl_crystal_density_diffrn 1.561
_exptl_crystal_density_method 'not measured'
_exptl_crystal_description block
_exptl_crystal_F_000 1016
_exptl_crystal_size_max 0.32
_exptl_crystal_size_mid 0.18
_exptl_crystal_size_min 0.15
_refine_diff_density_max 0.271
_refine_diff_density_min -0.295
_refine_diff_density_rms 0.049
_refine_ls_extinction_method none
_refine_ls_goodness_of_fit_ref 1.039
_refine_ls_hydrogen_treatment constr
_refine_ls_matrix_type full
_refine_ls_number_parameters 299
_refine_ls_number_reflns 3883
_refine_ls_number_restraints 0
_refine_ls_restrained_S_all 1.039
_refine_ls_R_factor_all 0.0453
_refine_ls_R_factor_gt 0.0330
_refine_ls_shift/su_max 0.001
_refine_ls_shift/su_mean 0.000
_refine_ls_structure_factor_coef Fsqd
_refine_ls_weighting_details 'calc w=1/[\s^2^(Fo^2^)+(0.0384P)^2^+0.6903P] where P=(Fo^2^+2Fc^2^)/3'
_refine_ls_weighting_scheme calc
_refine_ls_wR_factor_gt 0.0762
_refine_ls_wR_factor_ref 0.0819
_reflns_number_gt 3221
_reflns_number_total 3883
_reflns_threshold_expression >2sigma(I)
_cod_data_source_file 1267-3670.cff
_cod_data_source_block a
_cod_depositor_comments
;
The following automatic conversions were performed:

'_symmetry_cell_setting' value 'Monoclinic' changed to 'monoclinic'
according to /home/saulius/struct/CIF-dictionaries/cif_core.dic
dictionary named 'cif_core.dic' version 2.4.1 from 2010-06-29.

Automatic conversion script
Id: cif_fix_values 1891 2012-01-12 08:04:46Z andrius 
;
_cod_original_sg_symbol_H-M P2(1)/n
_cod_database_code 8103330

loop_
_symmetry_equiv_pos_as_xyz
'x, y, z'
'-x+1/2, y+1/2, -z+1/2'
'-x, -y, -z'
'x-1/2, -y-1/2, z-1/2'

loop_
_atom_site_label
_atom_site_type_symbol
_atom_site_fract_x
_atom_site_fract_y
_atom_site_fract_z
_atom_site_U_iso_or_equiv
_atom_site_adp_type
_atom_site_occupancy
_atom_site_symmetry_multiplicity
_atom_site_calc_flag
_atom_site_refinement_flags
_atom_site_disorder_assembly
_atom_site_disorder_group
Ni1 Ni 0.21839(4) 0.805054(19) 0.029361(13) 0.02439(10) Uani 1 1 d . . .
N1 N 0.1966(2) 0.67348(13) 0.08115(9) 0.0290(4) Uani 1 1 d . . .
N2 N 0.2501(3) 0.70181(14) -0.04498(9) 0.0309(4) Uani 1 1 d . . .
O1 O -0.0536(2) 0.87976(12) 0.14399(9) 0.0418(4) Uani 1 1 d . A .
O2 O 0.2104(2) 0.90775(11) 0.10308(7) 0.0289(4) Uani 1 1 d . A .
O3 O 0.3159(2) 1.09999(11) 0.04346(7) 0.0317(4) Uani 1 1 d . . .
O4 O 0.5161(2) 1.06468(12) 0.12125(8) 0.0338(4) Uani 1 1 d . . .
O6 O -0.0548(2) 0.80120(11) 0.02121(8) 0.0330(4) Uani 1 1 d . . .
H1W H -0.0834 0.8210 0.0584 0.050 Uiso 1 1 d R . .
H2W H -0.1062 0.8330 -0.0096 0.050 Uiso 1 1 d R . .
O7 O 0.4910(2) 0.80190(11) 0.04573(8) 0.0314(4) Uani 1 1 d . . .
H3W H 0.5246 0.8308 0.0806 0.047 Uiso 1 1 d R . .
H4W H 0.5517 0.8383 0.0212 0.047 Uiso 1 1 d R . .
O8 O 0.2310(2) 0.92840(11) -0.03037(7) 0.0329(4) Uani 1 1 d . . .
H5W H 0.3136 0.9279 -0.0572 0.049 Uiso 1 1 d R . .
H6W H 0.2580 0.9774 -0.0058 0.049 Uiso 1 1 d R . .
O9 O 0.8948(2) 0.38023(12) 0.33328(8) 0.0425(4) Uani 1 1 d . . .
H7W H 0.7831 0.3889 0.3331 0.064 Uiso 1 1 d R . .
H8W H 0.9325 0.4380 0.3440 0.064 Uiso 1 1 d R . .
C1 C 0.1602(3) 0.66027(19) 0.14241(12) 0.0388(6) Uani 1 1 d . . .
H1 H 0.1423 0.7163 0.1679 0.047 Uiso 1 1 calc R . .
C2 C 0.1474(4) 0.5660(2) 0.17046(14) 0.0506(7) Uani 1 1 d . . .
H2 H 0.1204 0.5597 0.2137 0.061 Uiso 1 1 calc R . .
C3 C 0.1748(4) 0.4834(2) 0.13414(14) 0.0526(8) Uani 1 1 d . . .
H3 H 0.1676 0.4201 0.1525 0.063 Uiso 1 1 calc R . .
C4 C 0.2138(3) 0.49347(18) 0.06908(13) 0.0406(6) Uani 1 1 d . . .
C5 C 0.2453(4) 0.4116(2) 0.02649(16) 0.0575(8) Uani 1 1 d . . .
H5A H 0.2418 0.3467 0.0426 0.069 Uiso 1 1 calc R . .
C6 C 0.2795(4) 0.4255(2) -0.03538(16) 0.0556(8) Uani 1 1 d . . .
H6 H 0.3013 0.3704 -0.0614 0.067 Uiso 1 1 calc R . .
C7 C 0.2834(3) 0.52373(19) -0.06264(13) 0.0415(6) Uani 1 1 d . . .
C8 C 0.3137(4) 0.5436(2) -0.12771(14) 0.0555(8) Uani 1 1 d . . .
H8 H 0.3368 0.4914 -0.1558 0.067 Uiso 1 1 calc R . .
C9 C 0.3093(4) 0.6395(2) -0.14969(14) 0.0560(8) Uani 1 1 d . . .
H9 H 0.3286 0.6531 -0.1929 0.067 Uiso 1 1 calc R . .
C10 C 0.2758(4) 0.7170(2) -0.10702(12) 0.0433(7) Uani 1 1 d . . .
H10 H 0.2712 0.7821 -0.1228 0.052 Uiso 1 1 calc R . .
C11 C 0.2531(3) 0.60588(16) -0.02261(11) 0.0303(5) Uani 1 1 d . . .
C12 C 0.2217(3) 0.59092(16) 0.04420(11) 0.0292(5) Uani 1 1 d . . .
C13 C 0.0901(3) 1.03545(16) 0.16637(10) 0.0263(5) Uani 1 1 d . A .
C14 C 0.2229(3) 1.10355(16) 0.15083(10) 0.0253(5) Uani 1 1 d . . .
C15 C 0.2283(3) 1.19664(16) 0.17992(11) 0.0313(5) Uani 1 1 d . A .
H15 H 0.3181 1.2411 0.1700 0.038 Uiso 1 1 calc R . .
C16 C 0.1027(3) 1.22512(17) 0.22358(11) 0.0329(6) Uani 1 1 d . . .
H16 H 0.1078 1.2881 0.2426 0.039 Uiso 0.171(4) 1 calc PR A 2
O5' O -0.1463(16) 1.1802(7) 0.2839(5) 0.054(4) Uani 0.171(4) 1 d P A 2
H5' H -0.1556 1.2411 0.2868 0.081 Uiso 0.171(4) 1 d PR A 2
C17 C -0.0310(3) 1.15846(18) 0.23849(11) 0.0347(6) Uani 1 1 d . A .
H17 H -0.1170 1.1766 0.2673 0.042 Uiso 0.829(4) 1 calc PR A 1
O5 O 0.1191(3) 1.31785(14) 0.24850(10) 0.0464(8) Uani 0.829(4) 1 d P A 1
H5 H 0.0374 1.3286 0.2726 0.070 Uiso 0.829(4) 1 d PR A 1
C18 C -0.0352(3) 1.06515(17) 0.21024(11) 0.0324(5) Uani 1 1 d . . .
H18 H -0.1244 1.0207 0.2208 0.039 Uiso 1 1 calc R A .
C19 C 0.0805(3) 0.93337(16) 0.13606(11) 0.0273(5) Uani 1 1 d . . .
C20 C 0.3616(3) 1.08497(16) 0.10164(11) 0.0258(5) Uani 1 1 d . . .

loop_
_atom_site_aniso_label
_atom_site_aniso_U_11
_atom_site_aniso_U_22
_atom_site_aniso_U_33
_atom_site_aniso_U_23
_atom_site_aniso_U_13
_atom_site_aniso_U_12
Ni1 0.02605(17) 0.01936(16) 0.02793(17) -0.00118(12) 0.00350(12) -0.00003(12)
N1 0.0278(10) 0.0253(10) 0.0337(11) 0.0010(8) 0.0003(9) -0.0004(8)
N2 0.0330(11) 0.0264(10) 0.0334(11) -0.0038(8) 0.0018(9) -0.0026(8)
O1 0.0321(9) 0.0356(10) 0.0588(12) -0.0109(8) 0.0194(9) -0.0089(8)
O2 0.0275(8) 0.0266(8) 0.0331(9) -0.0064(7) 0.0088(7) -0.0008(7)
O3 0.0343(9) 0.0339(9) 0.0271(9) 0.0035(7) 0.0061(7) 0.0023(7)
O4 0.0267(9) 0.0368(9) 0.0382(10) 0.0039(7) 0.0037(8) 0.0024(7)
O6 0.0286(9) 0.0334(9) 0.0369(9) 0.0004(7) -0.0017(7) -0.0007(7)
O7 0.0283(8) 0.0334(9) 0.0329(9) 0.0014(7) 0.0065(7) -0.0011(7)
O8 0.0395(9) 0.0265(8) 0.0332(9) 0.0000(7) 0.0085(8) 0.0013(7)
O9 0.0315(9) 0.0403(10) 0.0561(11) -0.0157(8) 0.0077(9) -0.0021(8)
C1 0.0448(15) 0.0366(14) 0.0349(14) 0.0036(11) -0.0004(12) -0.0032(12)
C2 0.0660(19) 0.0461(17) 0.0393(15) 0.0150(13) -0.0032(14) -0.0100(15)
C3 0.0637(19) 0.0320(15) 0.0611(19) 0.0169(14) -0.0125(16) -0.0105(14)
C4 0.0420(15) 0.0253(13) 0.0536(17) 0.0042(12) -0.0083(13) -0.0035(11)
C5 0.074(2) 0.0187(13) 0.079(2) -0.0023(14) -0.0148(19) 0.0012(13)
C6 0.068(2) 0.0275(14) 0.071(2) -0.0160(14) -0.0058(18) 0.0064(14)
C7 0.0393(15) 0.0322(14) 0.0527(17) -0.0131(12) -0.0012(13) 0.0015(11)
C8 0.067(2) 0.0485(18) 0.0520(18) -0.0256(14) 0.0108(16) 0.0001(15)
C9 0.072(2) 0.058(2) 0.0381(16) -0.0145(14) 0.0115(15) -0.0084(16)
C10 0.0577(18) 0.0373(15) 0.0352(14) -0.0019(11) 0.0049(13) -0.0067(13)
C11 0.0274(12) 0.0231(12) 0.0401(14) -0.0067(10) -0.0017(11) -0.0013(10)
C12 0.0232(11) 0.0230(12) 0.0409(14) -0.0010(10) -0.0036(11) -0.0012(9)
C13 0.0277(12) 0.0271(12) 0.0244(11) 0.0001(9) 0.0036(10) 0.0033(10)
C14 0.0289(12) 0.0247(11) 0.0226(11) 0.0020(9) 0.0036(10) 0.0026(9)
C15 0.0377(13) 0.0257(12) 0.0310(12) 0.0018(10) 0.0107(11) -0.0030(10)
C16 0.0469(15) 0.0241(12) 0.0281(12) -0.0024(10) 0.0070(11) 0.0048(11)
O5' 0.080(9) 0.035(6) 0.049(7) -0.009(5) 0.045(6) -0.001(6)
C17 0.0407(14) 0.0336(13) 0.0308(13) -0.0036(10) 0.0163(11) 0.0033(11)
O5 0.0650(16) 0.0288(12) 0.0471(14) -0.0104(9) 0.0264(12) -0.0023(10)
C18 0.0343(13) 0.0332(13) 0.0306(13) -0.0018(10) 0.0116(11) -0.0037(11)
C19 0.0271(12) 0.0266(12) 0.0284(12) 0.0000(9) 0.0043(10) 0.0005(10)
C20 0.0314(13) 0.0179(11) 0.0285(13) 0.0019(9) 0.0067(10) -0.0028(9)

loop_
_atom_type_symbol
_atom_type_description
_atom_type_scat_dispersion_real
_atom_type_scat_dispersion_imag
_atom_type_scat_source
C C 0.0033 0.0016 'International Tables Vol C Tables 4.2.6.8 and 6.1.1.4'
H H 0.0000 0.0000 'International Tables Vol C Tables 4.2.6.8 and 6.1.1.4'
N N 0.0061 0.0033 'International Tables Vol C Tables 4.2.6.8 and 6.1.1.4'
O O 0.0106 0.0060 'International Tables Vol C Tables 4.2.6.8 and 6.1.1.4'
Ni Ni 0.3393 1.1124 'International Tables Vol C Tables 4.2.6.8 and 6.1.1.4'

loop_
_geom_angle_atom_site_label_1
_geom_angle_atom_site_label_2
_geom_angle_atom_site_label_3
_geom_angle
O2 Ni1 O6 91.27(6)
O2 Ni1 O8 85.16(6)
O6 Ni1 O8 92.16(6)
O2 Ni1 N1 100.19(7)
O6 Ni1 N1 85.65(7)
O8 Ni1 N1 174.24(7)
O2 Ni1 O7 86.96(6)
O6 Ni1 O7 174.61(6)
O8 Ni1 O7 92.75(6)
N1 Ni1 O7 89.66(7)
O2 Ni1 N2 175.12(7)
O6 Ni1 N2 93.61(7)
O8 Ni1 N2 94.39(7)
N1 Ni1 N2 80.46(7)
O7 Ni1 N2 88.21(7)
C1 N1 C12 118.1(2)
C1 N1 Ni1 129.43(16)
C12 N1 Ni1 112.48(15)
C10 N2 C11 118.2(2)
C10 N2 Ni1 129.82(17)
C11 N2 Ni1 111.82(15)
C19 O2 Ni1 128.88(14)
Ni1 O6 H1W 101.7
Ni1 O6 H2W 118.5
H1W O6 H2W 113.8
Ni1 O7 H3W 113.2
Ni1 O7 H4W 116.3
H3W O7 H4W 95.6
Ni1 O8 H5W 115.9
Ni1 O8 H6W 105.7
H5W O8 H6W 103.4
H7W O9 H8W 101.5
N1 C1 C2 122.8(2)
N1 C1 H1 118.6
C2 C1 H1 118.6
C3 C2 C1 119.4(3)
C3 C2 H2 120.3
C1 C2 H2 120.3
C2 C3 C4 119.9(2)
C2 C3 H3 120.0
C4 C3 H3 120.0
C3 C4 C12 117.2(2)
C3 C4 C5 124.5(2)
C12 C4 C5 118.3(2)
C6 C5 C4 122.0(3)
C6 C5 H5A 119.0
C4 C5 H5A 119.0
C5 C6 C7 121.1(3)
C5 C6 H6 119.4
C7 C6 H6 119.4
C11 C7 C8 117.2(2)
C11 C7 C6 118.7(3)
C8 C7 C6 124.1(2)
C9 C8 C7 119.9(2)
C9 C8 H8 120.1
C7 C8 H8 120.1
C8 C9 C10 119.5(3)
C8 C9 H9 120.3
C10 C9 H9 120.3
N2 C10 C9 122.7(3)
N2 C10 H10 118.7
C9 C10 H10 118.7
N2 C11 C7 122.5(2)
N2 C11 C12 117.41(19)
C7 C11 C12 120.1(2)
N1 C12 C4 122.5(2)
N1 C12 C11 117.6(2)
C4 C12 C11 119.8(2)
C18 C13 C14 118.2(2)
C18 C13 C19 120.6(2)
C14 C13 C19 121.22(19)
C15 C14 C13 119.7(2)
C15 C14 C20 115.66(19)
C13 C14 C20 124.63(19)
C14 C15 C16 121.5(2)
C14 C15 H15 119.3
C16 C15 H15 119.3
O5 C16 C17 124.3(2)
O5 C16 C15 116.6(2)
C17 C16 C15 119.2(2)
O5 C16 H16 3.9
C17 C16 H16 120.4
C15 C16 H16 120.4
C17 O5' H5' 109.0
O5' C17 C18 119.4(5)
O5' C17 C16 120.9(5)
C18 C17 C16 119.5(2)
O5' C17 H17 5.1
C18 C17 H17 120.2
C16 C17 H17 120.2
C16 O5 H5 109.6
C17 C18 C13 122.0(2)
C17 C18 H18 119.0
C13 C18 H18 119.0
O1 C19 O2 124.1(2)
O1 C19 C13 119.37(19)
O2 C19 C13 116.52(19)
O4 C20 O3 124.5(2)
O4 C20 C14 118.49(19)
O3 C20 C14 116.7(2)

loop_
_geom_bond_atom_site_label_1
_geom_bond_atom_site_label_2
_geom_bond_distance
Ni1 O2 2.0568(14)
Ni1 O6 2.0621(15)
Ni1 O8 2.0664(15)
Ni1 N1 2.0703(18)
Ni1 O7 2.0726(15)
Ni1 N2 2.0887(18)
N1 C1 1.321(3)
N1 C12 1.360(3)
N2 C10 1.323(3)
N2 C11 1.364(3)
O1 C19 1.255(3)
O2 C19 1.261(3)
O3 C20 1.259(3)
O4 C20 1.250(3)
O6 H1W 0.8500
O6 H2W 0.8500
O7 H3W 0.8499
O7 H4W 0.8500
O8 H5W 0.8499
O8 H6W 0.8500
O9 H7W 0.8500
O9 H8W 0.8501
C1 C2 1.393(3)
C1 H1 0.9300
C2 C3 1.356(4)
C2 H2 0.9300
C3 C4 1.397(4)
C3 H3 0.9300
C4 C12 1.403(3)
C4 C5 1.431(4)
C5 C6 1.330(4)
C5 H5A 0.9300
C6 C7 1.430(4)
C6 H6 0.9300
C7 C11 1.400(3)
C7 C8 1.402(4)
C8 C9 1.360(4)
C8 H8 0.9300
C9 C10 1.391(4)
C9 H9 0.9300
C10 H10 0.9300
C11 C12 1.427(3)
C13 C18 1.392(3)
C13 C14 1.400(3)
C13 C19 1.503(3)
C14 C15 1.383(3)
C14 C20 1.507(3)
C15 C16 1.386(3)
C15 H15 0.9300
C16 O5 1.347(3)
C16 C17 1.388(3)
C16 H16 0.9300
O5' C17 1.337(9)
O5' H5' 0.8200
C17 C18 1.378(3)
C17 H17 0.9300
O5 H5 0.8200
C18 H18 0.9300

loop_
_geom_hbond_atom_site_label_D
_geom_hbond_atom_site_label_H
_geom_hbond_atom_site_label_A
_geom_hbond_distance_DH
_geom_hbond_distance_HA
_geom_hbond_distance_DA
_geom_hbond_angle_DHA
_geom_hbond_site_symmetry_A
O6 H1W O1 0.85 1.95 2.753(2) 158.1 .
O6 H2W O3 0.85 1.93 2.690(2) 148.5 3_575
O7 H3W O9 0.85 1.98 2.824(2) 172.4 2_655
O7 H4W O3 0.85 1.89 2.729(2) 170.0 3_675
O8 H5W O4 0.85 1.88 2.730(2) 174.7 3_675
O8 H6W O3 0.85 1.97 2.819(2) 174.1 .
O9 H7W O1 0.85 1.82 2.633(2) 160.7 2_545
O9 H8W O4 0.85 1.88 2.716(2) 169.6 2_645
O5' H5' O9 0.82 2.12 2.876(10) 152.8 1_465
O5 H5 O9 0.82 1.82 2.618(3) 164.5 1_465

loop_
_geom_torsion_atom_site_label_1
_geom_torsion_atom_site_label_2
_geom_torsion_atom_site_label_3
_geom_torsion_atom_site_label_4
_geom_torsion
O2 Ni1 N1 C1 9.3(2)
O6 Ni1 N1 C1 -81.2(2)
O8 Ni1 N1 C1 -149.0(6)
O7 Ni1 N1 C1 96.1(2)
N2 Ni1 N1 C1 -175.6(2)
O2 Ni1 N1 C12 -171.95(15)
O6 Ni1 N1 C12 97.54(16)
O8 Ni1 N1 C12 29.8(8)
O7 Ni1 N1 C12 -85.10(15)
N2 Ni1 N1 C12 3.14(15)
O2 Ni1 N2 C10 -82.1(9)
O6 Ni1 N2 C10 94.8(2)
O8 Ni1 N2 C10 2.3(2)
N1 Ni1 N2 C10 179.8(2)
O7 Ni1 N2 C10 -90.3(2)
O2 Ni1 N2 C11 94.0(8)
O6 Ni1 N2 C11 -89.13(16)
O8 Ni1 N2 C11 178.42(15)
N1 Ni1 N2 C11 -4.16(15)
O7 Ni1 N2 C11 85.79(16)
O6 Ni1 O2 C19 13.95(19)
O8 Ni1 O2 C19 106.02(19)
N1 Ni1 O2 C19 -71.85(19)
O7 Ni1 O2 C19 -160.96(18)
N2 Ni1 O2 C19 -169.1(7)
C12 N1 C1 C2 0.3(4)
Ni1 N1 C1 C2 179.0(2)
N1 C1 C2 C3 0.6(4)
C1 C2 C3 C4 -0.6(4)
C2 C3 C4 C12 -0.4(4)
C2 C3 C4 C5 179.9(3)
C3 C4 C5 C6 179.0(3)
C12 C4 C5 C6 -0.7(5)
C4 C5 C6 C7 -1.1(5)
C5 C6 C7 C11 1.0(5)
C5 C6 C7 C8 -178.2(3)
C11 C7 C8 C9 -1.3(4)
C6 C7 C8 C9 177.9(3)
C7 C8 C9 C10 0.4(5)
C11 N2 C10 C9 -1.4(4)
Ni1 N2 C10 C9 174.5(2)
C8 C9 C10 N2 1.0(5)
C10 N2 C11 C7 0.4(4)
Ni1 N2 C11 C7 -176.18(19)
C10 N2 C11 C12 -178.8(2)
Ni1 N2 C11 C12 4.6(3)
C8 C7 C11 N2 0.9(4)
C6 C7 C11 N2 -178.3(2)
C8 C7 C11 C12 -179.9(2)
C6 C7 C11 C12 0.9(4)
C1 N1 C12 C4 -1.3(3)
Ni1 N1 C12 C4 179.75(18)
C1 N1 C12 C11 177.2(2)
Ni1 N1 C12 C11 -1.7(3)
C3 C4 C12 N1 1.3(4)
C5 C4 C12 N1 -178.9(2)
C3 C4 C12 C11 -177.2(2)
C5 C4 C12 C11 2.6(4)
N2 C11 C12 N1 -2.1(3)
C7 C11 C12 N1 178.7(2)
N2 C11 C12 C4 176.6(2)
C7 C11 C12 C4 -2.7(4)
C18 C13 C14 C15 1.2(3)
C19 C13 C14 C15 -179.6(2)
C18 C13 C14 C20 -176.4(2)
C19 C13 C14 C20 2.8(3)
C13 C14 C15 C16 -1.1(4)
C20 C14 C15 C16 176.7(2)
C14 C15 C16 O5 -179.3(2)
C14 C15 C16 C17 0.2(4)
O5 C16 C17 O5' -5.7(8)
C15 C16 C17 O5' 174.8(7)
O5 C16 C17 C18 -179.9(2)
C15 C16 C17 C18 0.7(4)
O5' C17 C18 C13 -174.9(7)
C16 C17 C18 C13 -0.6(4)
C14 C13 C18 C17 -0.3(4)
C19 C13 C18 C17 -179.5(2)
Ni1 O2 C19 O1 23.6(3)
Ni1 O2 C19 C13 -155.56(15)
C18 C13 C19 O1 9.2(3)
C14 C13 C19 O1 -170.0(2)
C18 C13 C19 O2 -171.6(2)
C14 C13 C19 O2 9.2(3)
C15 C14 C20 O4 77.9(3)
C13 C14 C20 O4 -104.4(3)
C15 C14 C20 O3 -95.9(2)
C13 C14 C20 O3 81.8(3)
